data_8104483
loop_
_publ_author_name
'Herbstein, F.H.'
'Kapon, M.'
'Reisner, G.M.'

_publ_section_title
;
 Crystal structures of chromium(III) fluoride trihydrate and chromium(III)
 fluoride pentahydrate. Structural chemistry of hydrated transition metal
 fluorides. Thermal decomposition of chromium(III) fluoride nonahydrate
;
_journal_name_full 'Zeitschrift fuer Kristallographie (149,1979-)'
_journal_page_first 209
_journal_page_last 224
_journal_volume 171
_journal_year 1985
_chemical_formula_sum 'Cr F3 H6 O3'
_chemical_name_systematic 'Cr F3 (H2 O)3'
_space_group_IT_number 166
_symmetry_space_group_name_Hall '-P 3* 2'
_symmetry_space_group_name_H-M 'R -3 m :R'
_cell_angle_alpha 112.5
_cell_angle_beta 112.5
_cell_angle_gamma 112.5
_cell_formula_units_Z 1
_cell_length_a 5.668
_cell_length_b 5.668
_cell_length_c 5.668
_cell_volume 121.957
_citation_journal_id_ASTM ZEKRDZ
_cod_data_source_file Herbstein_ZEKRDZ_1985_1981.cif
_cod_data_source_block H6Cr1F3O3
_cod_original_cell_volume 121.9571
_cod_original_sg_symbol_Hall '-R 3 2" (-y+z,x+z,-x+y+z)'
_cod_original_formula_sum 'H6 Cr1 F3 O3'
_cod_database_code 8104483

loop_
_symmetry_equiv_pos_as_xyz
x,y,z
z,x,y
y,z,x
-y,-x,-z
-z,-y,-x
-x,-z,-y
-x,-y,-z
-z,-x,-y
-y,-z,-x
y,x,z
z,y,x
x,z,y

loop_
_atom_site_label
_atom_site_type_symbol
_atom_site_fract_x
_atom_site_fract_y
_atom_site_fract_z
_atom_site_occupancy
_atom_site_U_iso_or_equiv
O1 O-2 0.192 0.42 0.947 0.25 0.0
F1 F-1 0.192 0.42 0.947 0.25 0.0
Cr1 Cr+3 0 0 0 1 0.0
